data_8102365
loop_
_publ_author_name
'Qiong-Hua Jin'
'Li-Min Chen'
'Ke-Yi Hu'
'Pei-Zhou Li'
'Cun-Lin Zhang'

_publ_section_title
;
 Crystal structure of
 catena-bis[\m-bis(diphenylphosphino)methane]-(\m-pyrazine)-diperchloratodicopper(I)]
 - dichloromethane (1:1), [Cu2(Ph2PCH2PPh2)2(ClO4)2(C4H4N2)] &#x00B7;
 CH2Cl2
;
_journal_issue 1
_journal_name_full 'Zeitschrift f\"ur Kristallographie - New Crystal Structures'
_journal_page_first 159
_journal_volume 224
_journal_year 2009
_chemical_formula_sum 'C28 H26 Cl3 Cu N O4 P2'
_chemical_formula_weight 672.33
_space_group_IT_number 14
_symmetry_cell_setting monoclinic
_symmetry_space_group_name_Hall '-P 2yn'
_symmetry_space_group_name_H-M 'P 1 21/n 1'
_atom_sites_solution_hydrogens geom
_atom_sites_solution_primary direct
_atom_sites_solution_secondary difmap
_audit_creation_method SHELXL-97
_cell_angle_alpha 90.00
_cell_angle_beta 98.460(2)
_cell_angle_gamma 90.00
_cell_formula_units_Z 4
_cell_length_a 11.1129(11)
_cell_length_b 21.520(2)
_cell_length_c 12.8719(13)
_cell_measurement_temperature 293(2)
_cell_volume 3044.8(5)
_computing_cell_refinement 'Bruker SMART'
_computing_data_collection 'Bruker SMART'
_computing_data_reduction 'Bruker SAINT'
_computing_molecular_graphics 'Bruker SHELXTL'
_computing_publication_material 'Bruker SHELXTL'
_computing_structure_refinement 'SHELXL-97 (Sheldrick, 1997)'
_computing_structure_solution 'SHELXS-97 (Sheldrick, 1990)'
_diffrn_ambient_temperature 293(2)
_diffrn_measured_fraction_theta_full 0.995
_diffrn_measured_fraction_theta_max 0.995
_diffrn_measurement_device_type 'CCD area detector'
_diffrn_measurement_method 'phi and omega scans'
_diffrn_radiation_monochromator graphite
_diffrn_radiation_source 'fine-focus sealed tube'
_diffrn_radiation_type MoK\a
_diffrn_radiation_wavelength 0.71073
_diffrn_reflns_av_R_equivalents 0.0896
_diffrn_reflns_av_sigmaI/netI 0.1187
_diffrn_reflns_limit_h_max 13
_diffrn_reflns_limit_h_min -13
_diffrn_reflns_limit_k_max 26
_diffrn_reflns_limit_k_min -24
_diffrn_reflns_limit_l_max 15
_diffrn_reflns_limit_l_min -12
_diffrn_reflns_number 15663
_diffrn_reflns_theta_full 25.50
_diffrn_reflns_theta_max 25.50
_diffrn_reflns_theta_min 1.86
_exptl_absorpt_coefficient_mu 1.120
_exptl_absorpt_correction_T_max 0.817
_exptl_absorpt_correction_T_min 0.782
_exptl_absorpt_correction_type multi-scan
_exptl_absorpt_process_details DABABS
_exptl_crystal_colour yellow
_exptl_crystal_density_diffrn 1.467
_exptl_crystal_density_meas ?
_exptl_crystal_density_method 'not measured'
_exptl_crystal_description block
_exptl_crystal_F_000 1372
_exptl_crystal_size_max 0.22
_exptl_crystal_size_mid 0.20
_exptl_crystal_size_min 0.18
_refine_diff_density_max 0.556
_refine_diff_density_min -0.401
_refine_diff_density_rms 0.080
_refine_ls_extinction_method none
_refine_ls_goodness_of_fit_ref 1.028
_refine_ls_hydrogen_treatment constr
_refine_ls_matrix_type full
_refine_ls_number_parameters 380
_refine_ls_number_reflns 5638
_refine_ls_number_restraints 4
_refine_ls_restrained_S_all 1.043
_refine_ls_R_factor_all 0.1304
_refine_ls_R_factor_gt 0.0791
_refine_ls_shift/su_max 0.001
_refine_ls_shift/su_mean 0.000
_refine_ls_structure_factor_coef Fsqd
_refine_ls_weighting_details 'calc w=1/[\s^2^(Fo^2^)+(0.0470P)^2^+0.0000P] where P=(Fo^2^+2Fc^2^)/3'
_refine_ls_weighting_scheme calc
_refine_ls_wR_factor_gt 0.1372
_refine_ls_wR_factor_ref 0.1555
_reflns_number_gt 3547
_reflns_number_total 5638
_reflns_threshold_expression >2sigma(I)
_cod_data_source_file 1267-2445.cff
_cod_data_source_block 71211bm
_cod_depositor_comments
;
The following automatic conversions were performed:
'_symmetry_cell_setting' value 'Monoclinic' changed to 'monoclinic'
according to '/home/saulius/struct/CIF-dictionaries/cif_core.dic'
dictionary named 'cif_core.dic' version 2.4.1 from
2010-06-29.

'_exptl_absorpt_correction_type' value 'MULTI-SCAN' changed
to 'multi-scan' according to
'/home/saulius/struct/CIF-dictionaries/cif_core.dic' dictionary named
'cif_core.dic' version 2.4.1 from 2010-06-29.

Automatic conversion script
Id: cif_fix_enum 1555 2011-01-17 13:19:09Z saulius 

The following automatic conversions were performed:

'_exptl_crystal_density_meas' value 'NONE' was changed to '?' - the
value is perceived as not measured.

Automatic conversion script
Id: cif_fix_values 3008 2015-01-20 13:52:24Z robertas 
;
_cod_original_sg_symbol_H-M P2(1)/n
_cod_database_code 8102365

loop_
_symmetry_equiv_pos_as_xyz
'x, y, z'
'-x+1/2, y+1/2, -z+1/2'
'-x, -y, -z'
'x-1/2, -y-1/2, z-1/2'

loop_
_atom_site_label
_atom_site_type_symbol
_atom_site_fract_x
_atom_site_fract_y
_atom_site_fract_z
_atom_site_U_iso_or_equiv
_atom_site_adp_type
_atom_site_occupancy
_atom_site_symmetry_multiplicity
_atom_site_calc_flag
_atom_site_refinement_flags
_atom_site_disorder_assembly
_atom_site_disorder_group
Cl1 Cl 0.5405(5) 0.3201(3) 0.4896(3) 0.232(2) Uani 1 1 d . A 6
Cl2 Cl 0.4422(5) 0.4341(3) 0.3986(4) 0.278(3) Uani 1 1 d . A 6
O1 O 0.3609(5) 1.0759(2) 0.6550(4) 0.0930(18) Uani 0.473(13) 1 d P B 1
P2 P 0.64781(13) 0.91899(7) 0.60184(11) 0.0304(4) Uani 1 1 d . . 6
C28 C 0.5713(11) 0.3957(8) 0.4423(13) 0.231(8) Uani 1 1 d . A 6
H28A H 0.6183 0.4193 0.4985 0.277 Uiso 1 1 calc R A 6
H28B H 0.6196 0.3918 0.3857 0.277 Uiso 1 1 calc R A 6
Cu1 Cu 0.31479(6) 1.00112(3) 0.49993(6) 0.0399(2) Uani 1 1 d . . 6
P1 P 0.36838(13) 0.90397(7) 0.54865(11) 0.0306(4) Uani 1 1 d . C 6
C1 C 0.3307(5) 0.8821(3) 0.6760(4) 0.0319(14) Uani 1 1 d . C 6
C14 C 0.7749(5) 0.8645(3) 0.6218(5) 0.0334(14) Uani 1 1 d . D 6
C20 C 0.6279(5) 0.9341(3) 0.7377(4) 0.0340(14) Uani 1 1 d . E 6
C7 C 0.2733(5) 0.8552(3) 0.4552(4) 0.0347(14) Uani 1 1 d . C 6
C8 C 0.1588(6) 0.8378(3) 0.4724(5) 0.0552(19) Uani 1 1 d . C 6
H8 H 0.1348 0.8462 0.5372 0.066 Uiso 1 1 calc R C 6
C12 C 0.3061(6) 0.8424(3) 0.3587(5) 0.060(2) Uani 1 1 d . C 6
H12 H 0.3825 0.8543 0.3445 0.072 Uiso 1 1 calc R C 6
C6 C 0.3251(5) 0.8208(3) 0.7094(5) 0.0410(15) Uani 1 1 d . C 6
H6 H 0.3401 0.7887 0.6647 0.049 Uiso 1 1 calc R C 6
C5 C 0.2976(6) 0.8072(3) 0.8074(5) 0.0532(19) Uani 1 1 d . C 6
H5 H 0.2947 0.7660 0.8287 0.064 Uiso 1 1 calc R C 6
C25 C 0.6229(6) 0.9940(3) 0.7712(5) 0.0529(18) Uani 1 1 d . E 6
H25 H 0.6251 1.0266 0.7241 0.063 Uiso 1 1 calc R E 6
C2 C 0.3069(5) 0.9288(3) 0.7437(5) 0.0415(15) Uani 1 1 d . C 6
H2 H 0.3097 0.9702 0.7230 0.050 Uiso 1 1 calc R C 6
C19 C 0.8738(6) 0.8794(3) 0.6954(5) 0.0550(19) Uani 1 1 d . D 6
H19 H 0.8733 0.9163 0.7330 0.066 Uiso 1 1 calc R D 6
C18 C 0.9730(6) 0.8407(4) 0.7143(5) 0.062(2) Uani 1 1 d . D 6
H18 H 1.0391 0.8515 0.7640 0.074 Uiso 1 1 calc R D 6
C3 C 0.2787(6) 0.9144(3) 0.8423(5) 0.0576(19) Uani 1 1 d . C 6
H3 H 0.2626 0.9461 0.8875 0.069 Uiso 1 1 calc R C 6
C16 C 0.8788(6) 0.7714(3) 0.5856(5) 0.0551(19) Uani 1 1 d . D 6
H16 H 0.8800 0.7346 0.5480 0.066 Uiso 1 1 calc R D 6
C15 C 0.7793(6) 0.8106(3) 0.5655(5) 0.0483(17) Uani 1 1 d . D 6
H15 H 0.7151 0.8004 0.5135 0.058 Uiso 1 1 calc R D 6
C17 C 0.9742(6) 0.7861(3) 0.6597(6) 0.060(2) Uani 1 1 d . D 6
H17 H 1.0402 0.7592 0.6733 0.072 Uiso 1 1 calc R D 6
C4 C 0.2747(6) 0.8536(4) 0.8735(5) 0.059(2) Uani 1 1 d . C 6
H4 H 0.2563 0.8441 0.9399 0.071 Uiso 1 1 calc R C 6
C10 C 0.1137(8) 0.7948(3) 0.3036(7) 0.075(2) Uani 1 1 d . C 6
H10 H 0.0609 0.7736 0.2530 0.090 Uiso 1 1 calc R C 6
C22 C 0.6148(6) 0.8983(4) 0.9089(6) 0.063(2) Uani 1 1 d . E 6
H22 H 0.6125 0.8652 0.9550 0.075 Uiso 1 1 calc R E 6
C21 C 0.6231(5) 0.8864(3) 0.8073(5) 0.0480(17) Uani 1 1 d . E 6
H21 H 0.6256 0.8455 0.7844 0.058 Uiso 1 1 calc R E 6
C9 C 0.0789(7) 0.8083(4) 0.3968(6) 0.073(2) Uani 1 1 d . C 6
H9 H 0.0014 0.7976 0.4099 0.088 Uiso 1 1 calc R C 6
C23 C 0.6098(7) 0.9571(5) 0.9453(6) 0.073(2) Uani 1 1 d . E 6
H23 H 0.6034 0.9646 1.0154 0.088 Uiso 1 1 calc R E 6
C11 C 0.2268(7) 0.8121(4) 0.2825(6) 0.081(3) Uani 1 1 d . C 6
H11 H 0.2497 0.8035 0.2174 0.097 Uiso 1 1 calc R C 6
C24 C 0.6143(7) 1.0061(4) 0.8758(6) 0.073(2) Uani 1 1 d . E 6
H24 H 0.6117 1.0469 0.8993 0.088 Uiso 1 1 calc R E 6
N1 N 0.1257(4) 1.0015(2) 0.5033(4) 0.0423(13) Uani 1 1 d . F 6
C13 C 0.5205(4) 0.8694(2) 0.5483(4) 0.0329(14) Uani 1 1 d . C 6
H13A H 0.5251 0.8311 0.5884 0.039 Uiso 1 1 calc R C 6
H13B H 0.5292 0.8588 0.4766 0.039 Uiso 1 1 calc R C 6
C26 C 0.0717(6) 1.0236(3) 0.5797(5) 0.0508(18) Uani 1 1 d . . 6
H26 H 0.1193 1.0412 0.6378 0.061 Uiso 1 1 calc R . 6
C27 C 0.0519(6) 0.9783(3) 0.4228(5) 0.0521(18) Uani 1 1 d . . 6
H27 H 0.0851 0.9626 0.3659 0.063 Uiso 1 1 calc R . 6
Cl3 Cl 0.3380(2) 1.11985(10) 0.73201(17) 0.0677(6) Uani 1 1 d . A 6
O2 O 0.3853(12) 1.1766(5) 0.6822(9) 0.070(5) Uani 0.473(13) 1 d P B 1
O3 O 0.2144(13) 1.1366(9) 0.718(2) 0.134(9) Uani 0.527(13) 1 d PD B 1
O4 O 0.401(2) 1.1219(14) 0.8318(11) 0.160(14) Uani 0.473(13) 1 d PD B 1
O1' O 0.3609(5) 1.0759(2) 0.6550(4) 0.0930(18) Uani 0.527(13) 1 d P B 2
O2' O 0.2804(12) 1.0766(5) 0.8038(8) 0.087(5) Uani 0.527(13) 1 d P B 2
O3' O 0.4511(14) 1.1331(9) 0.7934(12) 0.107(7) Uani 0.473(13) 1 d PD B 2
O4' O 0.254(3) 1.1663(12) 0.708(2) 0.186(13) Uani 0.527(13) 1 d PD B 2

loop_
_atom_site_aniso_label
_atom_site_aniso_U_11
_atom_site_aniso_U_22
_atom_site_aniso_U_33
_atom_site_aniso_U_23
_atom_site_aniso_U_13
_atom_site_aniso_U_12
Cl1 0.289(6) 0.283(6) 0.128(3) -0.011(3) 0.046(3) -0.018(5)
Cl2 0.229(5) 0.302(6) 0.291(6) -0.125(5) -0.009(4) 0.034(5)
O1 0.137(5) 0.078(4) 0.069(4) -0.023(3) 0.035(4) -0.026(4)
P2 0.0250(8) 0.0320(9) 0.0337(9) 0.0031(7) 0.0028(6) 0.0010(6)
C28 0.069(9) 0.28(2) 0.33(2) 0.047(17) -0.021(11) -0.031(11)
Cu1 0.0290(4) 0.0424(5) 0.0489(5) 0.0147(4) 0.0073(3) 0.0014(4)
P1 0.0243(8) 0.0325(9) 0.0351(9) 0.0044(7) 0.0047(7) -0.0016(6)
C1 0.026(3) 0.040(4) 0.029(3) 0.006(3) 0.001(3) -0.004(3)
C14 0.023(3) 0.035(3) 0.043(4) 0.008(3) 0.006(3) 0.005(3)
C20 0.026(3) 0.043(4) 0.032(3) 0.000(3) 0.000(3) 0.005(3)
C7 0.032(3) 0.040(4) 0.030(4) -0.002(3) -0.004(3) -0.002(3)
C8 0.044(4) 0.081(5) 0.039(4) -0.004(4) 0.002(3) -0.013(4)
C12 0.035(4) 0.086(6) 0.058(5) -0.021(4) 0.005(4) -0.003(4)
C6 0.035(4) 0.034(4) 0.054(4) 0.008(3) 0.005(3) -0.001(3)
C5 0.048(4) 0.059(5) 0.049(5) 0.027(4) -0.001(3) -0.001(4)
C25 0.055(4) 0.059(5) 0.045(4) 0.002(4) 0.008(3) 0.008(4)
C2 0.043(4) 0.045(4) 0.037(4) 0.004(3) 0.006(3) 0.005(3)
C19 0.035(4) 0.055(5) 0.071(5) -0.011(4) -0.004(3) 0.007(3)
C18 0.039(4) 0.078(6) 0.063(5) 0.001(4) -0.010(4) 0.007(4)
C3 0.062(5) 0.071(6) 0.040(4) -0.009(4) 0.008(4) -0.005(4)
C16 0.046(4) 0.040(4) 0.080(5) -0.006(4) 0.012(4) 0.014(3)
C15 0.038(4) 0.059(5) 0.047(4) -0.003(3) 0.006(3) 0.001(3)
C17 0.040(4) 0.063(5) 0.081(6) 0.026(4) 0.017(4) 0.017(4)
C4 0.048(4) 0.094(7) 0.034(4) 0.019(4) 0.004(3) -0.004(4)
C10 0.070(6) 0.069(6) 0.075(6) -0.020(4) -0.023(5) -0.017(4)
C22 0.064(5) 0.076(6) 0.045(5) 0.012(4) 0.000(4) -0.001(4)
C21 0.052(4) 0.049(4) 0.042(4) 0.004(3) 0.003(3) -0.003(3)
C9 0.059(5) 0.094(7) 0.063(6) -0.006(5) 0.000(4) -0.037(4)
C23 0.064(5) 0.120(8) 0.036(5) -0.003(5) 0.009(4) 0.013(5)
C11 0.062(6) 0.120(8) 0.060(5) -0.037(5) 0.007(4) 0.002(5)
C24 0.081(6) 0.073(6) 0.064(6) -0.026(5) 0.006(4) 0.013(5)
N1 0.022(3) 0.048(3) 0.058(4) 0.014(3) 0.009(2) 0.002(2)
C13 0.022(3) 0.037(3) 0.040(4) -0.007(3) 0.006(3) 0.003(2)
C26 0.036(4) 0.058(5) 0.057(5) -0.001(4) 0.004(3) -0.004(3)
C27 0.030(4) 0.072(5) 0.055(5) -0.004(4) 0.009(3) 0.004(3)
Cl3 0.1486(16) 0.1272(14) 0.1294(15) -0.0378(11) 0.0174(12) -0.0062(11)
O2 0.172(10) 0.092(7) 0.166(9) -0.050(6) 0.070(7) -0.030(6)
O3 0.104(12) 0.074(12) 0.25(2) -0.048(14) 0.092(13) -0.014(10)
O4 0.26(3) 0.18(2) 0.040(10) 0.017(11) 0.039(14) 0.09(2)
O1' 0.137(5) 0.078(4) 0.069(4) -0.023(3) 0.035(4) -0.026(4)
O2' 0.136(11) 0.076(9) 0.064(7) -0.008(6) 0.061(7) -0.013(8)
O3' 0.116(12) 0.115(13) 0.090(14) -0.050(12) 0.011(11) -0.037(9)
O4' 0.125(3) 0.037(17) 0.10(2) 0.022(15) -0.025(2) 0.033(17)

loop_
_atom_type_symbol
_atom_type_description
_atom_type_scat_dispersion_real
_atom_type_scat_dispersion_imag
_atom_type_scat_source
C C 0.0033 0.0016 'International Tables Vol C Tables 4.2.6.8 and 6.1.1.4'
H H 0.0000 0.0000 'International Tables Vol C Tables 4.2.6.8 and 6.1.1.4'
N N 0.0061 0.0033 'International Tables Vol C Tables 4.2.6.8 and 6.1.1.4'
P P 0.1023 0.0942 'International Tables Vol C Tables 4.2.6.8 and 6.1.1.4'
Cl Cl 0.1484 0.1585 'International Tables Vol C Tables 4.2.6.8 and 6.1.1.4'
O O 0.0106 0.0060 'International Tables Vol C Tables 4.2.6.8 and 6.1.1.4'
Cu Cu 0.3201 1.2651 'International Tables Vol C Tables 4.2.6.8 and 6.1.1.4'

loop_
_geom_angle_atom_site_label_1
_geom_angle_atom_site_label_2
_geom_angle_atom_site_label_3
_geom_angle
_geom_angle_site_symmetry_1
_geom_angle_site_symmetry_3
_geom_angle_publ_flag
Cl3 O1 Cu1 158.2(4) . . ?
C20 P2 C13 105.6(3) . . ?
C20 P2 C14 100.3(3) . . ?
C13 P2 C14 102.6(3) . . ?
C20 P2 Cu1 118.9(2) . 3_676 ?
C13 P2 Cu1 115.37(19) . 3_676 ?
C14 P2 Cu1 111.72(18) . 3_676 ?
Cl2 C28 Cl1 111.4(8) . . ?
Cl2 C28 H28A 109.3 . . ?
Cl1 C28 H28A 109.3 . . ?
Cl2 C28 H28B 109.3 . . ?
Cl1 C28 H28B 109.3 . . ?
H28A C28 H28B 108.0 . . ?
N1 Cu1 P2 106.28(14) . 3_676 ?
N1 Cu1 P1 102.90(14) . . ?
P2 Cu1 P1 144.81(6) 3_676 . ?
N1 Cu1 O1 93.9(2) . . ?
P2 Cu1 O1 86.58(13) 3_676 . ?
P1 Cu1 O1 110.77(14) . . ?
C1 P1 C7 105.1(3) . . ?
C1 P1 C13 103.4(3) . . ?
C7 P1 C13 102.1(3) . . ?
C1 P1 Cu1 114.1(2) . . ?
C7 P1 Cu1 104.46(18) . . ?
C13 P1 Cu1 125.52(19) . . ?
C2 C1 C6 118.2(5) . . ?
C2 C1 P1 118.3(4) . . ?
C6 C1 P1 123.5(5) . . ?
C15 C14 C19 118.3(5) . . ?
C15 C14 P2 123.7(5) . . ?
C19 C14 P2 118.0(5) . . ?
C25 C20 C21 119.6(6) . . ?
C25 C20 P2 119.2(5) . . ?
C21 C20 P2 121.1(5) . . ?
C12 C7 C8 117.8(6) . . ?
C12 C7 P1 120.6(5) . . ?
C8 C7 P1 120.8(5) . . ?
C9 C8 C7 121.9(7) . . ?
C9 C8 H8 119.1 . . ?
C7 C8 H8 119.1 . . ?
C7 C12 C11 120.7(7) . . ?
C7 C12 H12 119.7 . . ?
C11 C12 H12 119.7 . . ?
C5 C6 C1 120.8(6) . . ?
C5 C6 H6 119.6 . . ?
C1 C6 H6 119.6 . . ?
C4 C5 C6 120.4(7) . . ?
C4 C5 H5 119.8 . . ?
C6 C5 H5 119.8 . . ?
C20 C25 C24 119.7(7) . . ?
C20 C25 H25 120.1 . . ?
C24 C25 H25 120.1 . . ?
C1 C2 C3 120.3(6) . . ?
C1 C2 H2 119.8 . . ?
C3 C2 H2 119.8 . . ?
C18 C19 C14 121.2(6) . . ?
C18 C19 H19 119.4 . . ?
C14 C19 H19 119.4 . . ?
C17 C18 C19 119.8(6) . . ?
C17 C18 H18 120.1 . . ?
C19 C18 H18 120.1 . . ?
C4 C3 C2 120.2(6) . . ?
C4 C3 H3 119.9 . . ?
C2 C3 H3 119.9 . . ?
C17 C16 C15 120.7(6) . . ?
C17 C16 H16 119.7 . . ?
C15 C16 H16 119.7 . . ?
C14 C15 C16 120.4(6) . . ?
C14 C15 H15 119.8 . . ?
C16 C15 H15 119.8 . . ?
C16 C17 C18 119.7(6) . . ?
C16 C17 H17 120.2 . . ?
C18 C17 H17 120.2 . . ?
C5 C4 C3 120.0(7) . . ?
C5 C4 H4 120.0 . . ?
C3 C4 H4 120.0 . . ?
C9 C10 C11 120.6(7) . . ?
C9 C10 H10 119.7 . . ?
C11 C10 H10 119.7 . . ?
C21 C22 C23 121.6(7) . . ?
C21 C22 H22 119.2 . . ?
C23 C22 H22 119.2 . . ?
C22 C21 C20 120.6(7) . . ?
C22 C21 H21 119.7 . . ?
C20 C21 H21 119.7 . . ?
C10 C9 C8 119.4(7) . . ?
C10 C9 H9 120.3 . . ?
C8 C9 H9 120.3 . . ?
C22 C23 C24 118.7(7) . . ?
C22 C23 H23 120.7 . . ?
C24 C23 H23 120.7 . . ?
C10 C11 C12 119.6(7) . . ?
C10 C11 H11 120.2 . . ?
C12 C11 H11 120.2 . . ?
C23 C24 C25 119.7(7) . . ?
C23 C24 H24 120.1 . . ?
C25 C24 H24 120.1 . . ?
C26 N1 C27 115.1(5) . . ?
C26 N1 Cu1 125.7(4) . . ?
C27 N1 Cu1 119.2(4) . . ?
P2 C13 P1 115.0(3) . . ?
P2 C13 H13A 108.5 . . ?
P1 C13 H13A 108.5 . . ?
P2 C13 H13B 108.5 . . ?
P1 C13 H13B 108.5 . . ?
H13A C13 H13B 107.5 . . ?
N1 C26 C27 122.6(6) . 3_576 ?
N1 C26 H26 118.7 . . ?
C27 C26 H26 118.7 3_576 . ?
N1 C27 C26 122.3(6) . 3_576 ?
N1 C27 H27 118.8 . . ?
C26 C27 H27 118.8 3_576 . ?
O4 Cl3 O3 117.9(14) . . ?
O4 Cl3 O1 123.7(11) . . ?
O3 Cl3 O1 110.7(9) . . ?
O4 Cl3 O2 102.1(13) . . ?
O3 Cl3 O2 97.7(9) . . ?
O1 Cl3 O2 97.7(5) . . ?

loop_
_geom_bond_atom_site_label_1
_geom_bond_atom_site_label_2
_geom_bond_distance
_geom_bond_site_symmetry_2
_geom_bond_publ_flag
Cl1 C28 1.786(15) . ?
Cl2 C28 1.680(13) . ?
O1 Cl3 1.421(5) . ?
O1 Cu1 2.556(5) . ?
P2 C20 1.824(6) . ?
P2 C13 1.824(5) . ?
P2 C14 1.825(5) . ?
P2 Cu1 2.2373(16) 3_676 ?
C28 H28A 0.9700 . ?
C28 H28B 0.9700 . ?
Cu1 N1 2.108(5) . ?
Cu1 P2 2.2372(16) 3_676 ?
Cu1 P1 2.2380(16) . ?
P1 C1 1.812(5) . ?
P1 C7 1.814(6) . ?
P1 C13 1.847(5) . ?
C1 C2 1.381(7) . ?
C1 C6 1.393(7) . ?
C14 C15 1.372(8) . ?
C14 C19 1.378(8) . ?
C20 C25 1.363(8) . ?
C20 C21 1.368(8) . ?
C7 C12 1.372(8) . ?
C7 C8 1.376(8) . ?
C8 C9 1.373(8) . ?
C8 H8 0.9300 . ?
C12 C11 1.382(9) . ?
C12 H12 0.9300 . ?
C6 C5 1.372(8) . ?
C6 H6 0.9300 . ?
C5 C4 1.361(9) . ?
C5 H5 0.9300 . ?
C25 C24 1.389(9) . ?
C25 H25 0.9300 . ?
C2 C3 1.387(8) . ?
C2 H2 0.9300 . ?
C19 C18 1.374(8) . ?
C19 H19 0.9300 . ?
C18 C17 1.370(9) . ?
C18 H18 0.9300 . ?
C3 C4 1.372(9) . ?
C3 H3 0.9300 . ?
C16 C17 1.354(9) . ?
C16 C15 1.385(8) . ?
C16 H16 0.9300 . ?
C15 H15 0.9300 . ?
C17 H17 0.9300 . ?
C4 H4 0.9300 . ?
C10 C9 1.345(9) . ?
C10 C11 1.375(10) . ?
C10 H10 0.9300 . ?
C22 C21 1.348(8) . ?
C22 C23 1.355(10) . ?
C22 H22 0.9300 . ?
C21 H21 0.9300 . ?
C9 H9 0.9300 . ?
C23 C24 1.387(10) . ?
C23 H23 0.9300 . ?
C11 H11 0.9300 . ?
C24 H24 0.9300 . ?
N1 C26 1.315(7) . ?
N1 C27 1.321(7) . ?
C13 H13A 0.9700 . ?
C13 H13B 0.9700 . ?
C26 C27 1.370(8) 3_576 ?
C26 H26 0.9300 . ?
C27 C26 1.370(8) 3_576 ?
C27 H27 0.9300 . ?
Cl3 O4 1.372(16) . ?
Cl3 O3 1.406(14) . ?
Cl3 O2 1.510(11) . ?

loop_
_geom_torsion_atom_site_label_1
_geom_torsion_atom_site_label_2
_geom_torsion_atom_site_label_3
_geom_torsion_atom_site_label_4
_geom_torsion
_geom_torsion_site_symmetry_1
_geom_torsion_site_symmetry_2
_geom_torsion_site_symmetry_3
_geom_torsion_site_symmetry_4
_geom_torsion_publ_flag
Cl3 O1 Cu1 N1 -13.0(9) . . . . ?
Cl3 O1 Cu1 P2 93.1(9) . . . 3_676 ?
Cl3 O1 Cu1 P1 -118.4(9) . . . . ?
N1 Cu1 P1 C1 -58.0(2) . . . . ?
P2 Cu1 P1 C1 156.6(2) 3_676 . . . ?
O1 Cu1 P1 C1 41.3(2) . . . . ?
N1 Cu1 P1 C7 56.2(3) . . . . ?
P2 Cu1 P1 C7 -89.2(2) 3_676 . . . ?
O1 Cu1 P1 C7 155.5(2) . . . . ?
N1 Cu1 P1 C13 172.9(3) . . . . ?
P2 Cu1 P1 C13 27.5(3) 3_676 . . . ?
O1 Cu1 P1 C13 -87.8(3) . . . . ?
C7 P1 C1 C2 -132.0(4) . . . . ?
C13 P1 C1 C2 121.3(4) . . . . ?
Cu1 P1 C1 C2 -18.2(5) . . . . ?
C7 P1 C1 C6 48.3(5) . . . . ?
C13 P1 C1 C6 -58.4(5) . . . . ?
Cu1 P1 C1 C6 162.1(4) . . . . ?
C20 P2 C14 C15 134.8(5) . . . . ?
C13 P2 C14 C15 26.0(6) . . . . ?
Cu1 P2 C14 C15 -98.2(5) 3_676 . . . ?
C20 P2 C14 C19 -47.4(5) . . . . ?
C13 P2 C14 C19 -156.2(5) . . . . ?
Cu1 P2 C14 C19 79.6(5) 3_676 . . . ?
C13 P2 C20 C25 -124.4(5) . . . . ?
C14 P2 C20 C25 129.2(5) . . . . ?
Cu1 P2 C20 C25 7.1(5) 3_676 . . . ?
C13 P2 C20 C21 58.3(5) . . . . ?
C14 P2 C20 C21 -48.0(5) . . . . ?
Cu1 P2 C20 C21 -170.1(4) 3_676 . . . ?
C1 P1 C7 C12 -156.4(5) . . . . ?
C13 P1 C7 C12 -48.8(6) . . . . ?
Cu1 P1 C7 C12 83.2(5) . . . . ?
C1 P1 C7 C8 33.3(6) . . . . ?
C13 P1 C7 C8 141.0(5) . . . . ?
Cu1 P1 C7 C8 -87.1(5) . . . . ?
C12 C7 C8 C9 0.4(10) . . . . ?
P1 C7 C8 C9 170.9(6) . . . . ?
C8 C7 C12 C11 -1.1(10) . . . . ?
P1 C7 C12 C11 -171.6(6) . . . . ?
C2 C1 C6 C5 -0.6(8) . . . . ?
P1 C1 C6 C5 179.1(4) . . . . ?
C1 C6 C5 C4 0.4(9) . . . . ?
C21 C20 C25 C24 0.7(9) . . . . ?
P2 C20 C25 C24 -176.5(5) . . . . ?
C6 C1 C2 C3 0.3(8) . . . . ?
P1 C1 C2 C3 -179.4(4) . . . . ?
C15 C14 C19 C18 -1.7(10) . . . . ?
P2 C14 C19 C18 -179.7(5) . . . . ?
C14 C19 C18 C17 -0.3(11) . . . . ?
C1 C2 C3 C4 0.2(9) . . . . ?
C19 C14 C15 C16 2.5(9) . . . . ?
P2 C14 C15 C16 -179.6(5) . . . . ?
C17 C16 C15 C14 -1.3(10) . . . . ?
C15 C16 C17 C18 -0.8(10) . . . . ?
C19 C18 C17 C16 1.6(11) . . . . ?
C6 C5 C4 C3 0.1(10) . . . . ?
C2 C3 C4 C5 -0.4(10) . . . . ?
C23 C22 C21 C20 0.6(11) . . . . ?
C25 C20 C21 C22 -0.7(9) . . . . ?
P2 C20 C21 C22 176.5(5) . . . . ?
C11 C10 C9 C8 -2.1(12) . . . . ?
C7 C8 C9 C10 1.2(12) . . . . ?
C21 C22 C23 C24 -0.5(11) . . . . ?
C9 C10 C11 C12 1.4(13) . . . . ?
C7 C12 C11 C10 0.2(12) . . . . ?
C22 C23 C24 C25 0.5(11) . . . . ?
C20 C25 C24 C23 -0.6(10) . . . . ?
P2 Cu1 N1 C26 -100.5(5) 3_676 . . . ?
P1 Cu1 N1 C26 99.4(5) . . . . ?
O1 Cu1 N1 C26 -12.9(5) . . . . ?
P2 Cu1 N1 C27 79.2(5) 3_676 . . . ?
P1 Cu1 N1 C27 -80.9(5) . . . . ?
O1 Cu1 N1 C27 166.7(5) . . . . ?
C20 P2 C13 P1 60.6(4) . . . . ?
C14 P2 C13 P1 165.3(3) . . . . ?
Cu1 P2 C13 P1 -72.9(3) 3_676 . . . ?
C1 P1 C13 P2 -88.8(3) . . . . ?
C7 P1 C13 P2 162.3(3) . . . . ?
Cu1 P1 C13 P2 44.5(4) . . . . ?
C27 N1 C26 C27 1.1(10) . . . 3_576 ?
Cu1 N1 C26 C27 -179.3(5) . . . 3_576 ?
C26 N1 C27 C26 -1.1(10) . . . 3_576 ?
Cu1 N1 C27 C26 179.2(5) . . . 3_576 ?
Cu1 O1 Cl3 O4 144.7(17) . . . . ?
Cu1 O1 Cl3 O3 -4.0(15) . . . . ?
Cu1 O1 Cl3 O2 -105.2(10) . . . . ?
